data_1501662
loop_
_publ_author_name
'Hall, Matthew D.'
'Brimacombe, Kyle R.'
'Varonka, Matthew S.'
'Pluchino, Kristen M.'
'Monda, Julie K.'
'Li, Jiayang'
'Walsh, Martin J.'
'Boxer, Matthew B.'
'Warren, Timothy H.'
'Fales, Henry M.'
'Gottesman, Michael M.'

_publ_contact_author 'Michael M. Gottesman'
_publ_section_title
;
 Synthesis and structure-activity evaluation of
 isatin-\b-thiosemicarbazones with improved selective activity toward
 multidrug-resistant cells expressing P-glycoprotein.
;
_journal_issue 16
_journal_name_full 'Journal of medicinal chemistry'
_journal_page_first 5878
_journal_page_last 5889
_journal_paper_doi 10.1021/jm2006047
_journal_volume 54
_journal_year 2011
_chemical_formula_moiety 'C18 H18 N4 O4 S'
_chemical_formula_sum 'C18 H18 N4 O4 S'
_chemical_formula_weight 386.42
_chemical_name_common 15
_chemical_name_systematic
; 
 ? 
;
_space_group_IT_number 14
_symmetry_cell_setting monoclinic
_symmetry_space_group_name_Hall '-P 2yn'
_symmetry_space_group_name_H-M 'P 1 21/n 1'
_atom_sites_solution_hydrogens geom
_atom_sites_solution_primary direct
_atom_sites_solution_secondary difmap
_audit_creation_method SHELXL-97
_cell_angle_alpha 90.00
_cell_angle_beta 98.0510(10)
_cell_angle_gamma 90.00
_cell_formula_units_Z 8
_cell_length_a 13.6739(8)
_cell_length_b 17.3161(11)
_cell_length_c 14.9225(9)
_cell_measurement_reflns_used 3413
_cell_measurement_temperature 100(2)
_cell_measurement_theta_max 22.408
_cell_measurement_theta_min 2.228
_cell_volume 3498.5(4)
_computing_cell_refinement 'Bruker APEXII'
_computing_data_collection 'Bruker APEXII'
_computing_data_reduction 'Bruker APEXII'
_computing_molecular_graphics 'ORTEP-3 for Windows; Ferrugia L J (1997), J. Appl. Cryst. 30, 565'
_computing_publication_material 'Bruker SHELXTL'
_computing_structure_refinement 'SHELXL-97 (Sheldrick, 1997)'
_computing_structure_solution 'SHELXS-97 (Sheldrick, 1990)'
_diffrn_ambient_temperature 100(2)
_diffrn_measured_fraction_theta_full 1.000
_diffrn_measured_fraction_theta_max 1.000
_diffrn_measurement_device_type 'APEXII platform CCD Bruker'
_diffrn_measurement_method 'omega scans'
_diffrn_radiation_monochromator graphite
_diffrn_radiation_source 'fine-focus sealed tube'
_diffrn_radiation_type MoK\a
_diffrn_radiation_wavelength 0.71073
_diffrn_reflns_av_R_equivalents 0.0594
_diffrn_reflns_av_sigmaI/netI 0.0586
_diffrn_reflns_limit_h_max 17
_diffrn_reflns_limit_h_min -17
_diffrn_reflns_limit_k_max 22
_diffrn_reflns_limit_k_min -22
_diffrn_reflns_limit_l_max 19
_diffrn_reflns_limit_l_min -19
_diffrn_reflns_number 30031
_diffrn_reflns_theta_full 27.00
_diffrn_reflns_theta_max 27.00
_diffrn_reflns_theta_min 1.81
_exptl_absorpt_coefficient_mu 0.219
_exptl_absorpt_correction_T_max 0.9870
_exptl_absorpt_correction_T_min 0.9213
_exptl_absorpt_correction_type multi-scan
_exptl_absorpt_process_details 'SADABS based on Blessing's method; Blessing, Acta Cryst. (1995) A51 33-38'
_exptl_crystal_colour yellow
_exptl_crystal_density_diffrn 1.467
_exptl_crystal_density_method 'not measured'
_exptl_crystal_description plate
_exptl_crystal_F_000 1616
_exptl_crystal_size_max 0.38
_exptl_crystal_size_mid 0.26
_exptl_crystal_size_min 0.06
_refine_diff_density_max 0.303
_refine_diff_density_min -0.341
_refine_diff_density_rms 0.060
_refine_ls_extinction_method none
_refine_ls_goodness_of_fit_ref 1.041
_refine_ls_hydrogen_treatment constr
_refine_ls_matrix_type full
_refine_ls_number_parameters 493
_refine_ls_number_reflns 7635
_refine_ls_number_restraints 0
_refine_ls_restrained_S_all 1.041
_refine_ls_R_factor_all 0.0802
_refine_ls_R_factor_gt 0.0449
_refine_ls_shift/su_max 0.001
_refine_ls_shift/su_mean 0.000
_refine_ls_structure_factor_coef Fsqd
_refine_ls_weighting_details 'calc w=1/[\s^2^(Fo^2^)+(0.0439P)^2^+0.2967P] where P=(Fo^2^+2Fc^2^)/3'
_refine_ls_weighting_scheme calc
_refine_ls_wR_factor_gt 0.0955
_refine_ls_wR_factor_ref 0.1052
_reflns_number_gt 5192
_reflns_number_total 7635
_reflns_threshold_expression >2sigma(I)
_cod_data_source_file jm2006047_si_002.cif
_cod_data_source_block cmpd15
_cod_depositor_comments
;
The following automatic conversions were performed:
'_atom_site_symetry_multiplicity' tag replaced with
'_atom_site_symmetry_multiplicity'.

Automatic conversion script
Id: cif_correct_tags 1440 2010-10-19 06:21:57Z saulius 

The following automatic conversions were performed:

'_symmetry_cell_setting' value 'Monoclinic' changed to 'monoclinic'
according to /home/saulius/struct/CIF-dictionaries/cif_core.dic
dictionary named 'cif_core.dic' version 2.4.1 from 2010-06-29.

Automatic conversion script
Id: cif_fix_values 1715 2011-07-08 13:25:40Z adriana 
;
_cod_original_sg_symbol_Hall -P2yn
_cod_original_sg_symbol_H-M P21/n
_cod_database_code 1501662

loop_
_symmetry_equiv_pos_as_xyz
'x, y, z'
'-x+1/2, y+1/2, -z+1/2'
'-x, -y, -z'
'x-1/2, -y-1/2, z-1/2'

loop_
_atom_site_label
_atom_site_type_symbol
_atom_site_fract_x
_atom_site_fract_y
_atom_site_fract_z
_atom_site_U_iso_or_equiv
_atom_site_adp_type
_atom_site_occupancy
_atom_site_symmetry_multiplicity
_atom_site_calc_flag
_atom_site_refinement_flags
S1 S 0.06479(4) 0.09768(3) 0.82931(4) 0.02439(14) Uani 1 1 d .
S2 S -0.00341(4) 0.41013(3) 0.90839(4) 0.02667(15) Uani 1 1 d .
O7 O 0.45709(10) 0.33479(8) 1.06065(10) 0.0186(3) Uani 1 1 d .
O6 O 0.39476(10) 0.20702(8) 0.98134(10) 0.0201(3) Uani 1 1 d .
O8 O 0.32727(10) 0.44057(8) 1.11606(10) 0.0212(3) Uani 1 1 d .
N2 N -0.08065(12) 0.27987(10) 0.73678(11) 0.0173(4) Uani 1 1 d .
O3 O 0.48928(10) 0.17155(8) 0.69126(10) 0.0213(3) Uani 1 1 d .
O2 O 0.34498(10) 0.06621(8) 0.63818(10) 0.0239(4) Uani 1 1 d .
O4 O 0.45043(10) 0.30311(8) 0.76360(10) 0.0233(4) Uani 1 1 d .
O1 O -0.24811(10) 0.18539(8) 0.79273(10) 0.0239(4) Uani 1 1 d .
O5 O -0.31055(10) 0.33049(8) 0.93848(10) 0.0221(3) Uani 1 1 d .
N7 N -0.11305(12) 0.29910(10) 0.95771(12) 0.0186(4) Uani 1 1 d .
H24 H -0.1633 0.3266 0.9317 0.022 Uiso 1 1 calc R
C30 C 0.32217(15) 0.25557(12) 1.00241(14) 0.0162(4) Uani 1 1 d .
N3 N -0.05443(12) 0.21125(10) 0.77686(12) 0.0184(4) Uani 1 1 d .
H6 H -0.0992 0.1837 0.7995 0.022 Uiso 1 1 calc R
N8 N 0.05283(12) 0.27637(10) 0.99218(11) 0.0171(4) Uani 1 1 d .
H25 H 0.0341 0.2299 1.0066 0.021 Uiso 1 1 calc R
C1 C -0.25638(15) 0.24764(12) 0.75219(14) 0.0186(5) Uani 1 1 d .
C15 C 0.27572(15) 0.27062(12) 0.76096(13) 0.0166(4) Uani 1 1 d .
H9 H 0.2611 0.3180 0.7884 0.020 Uiso 1 1 calc R
C3 C -0.21868(15) 0.36676(12) 0.68637(13) 0.0179(5) Uani 1 1 d .
N4 N 0.10413(12) 0.23340(10) 0.75189(11) 0.0175(4) Uani 1 1 d .
H7 H 0.0830 0.2808 0.7398 0.021 Uiso 1 1 calc R
N6 N -0.13034(12) 0.23173(10) 0.99891(11) 0.0167(4) Uani 1 1 d .
C12 C 0.31768(15) 0.13177(12) 0.67865(14) 0.0171(4) Uani 1 1 d .
C9 C 0.04030(15) 0.18402(12) 0.78285(14) 0.0177(5) Uani 1 1 d .
C26 C -0.21211(15) 0.08655(12) 1.09525(14) 0.0191(5) Uani 1 1 d .
H23 H -0.1444 0.0761 1.0926 0.023 Uiso 1 1 calc R
N1 N -0.34129(13) 0.28498(10) 0.71947(12) 0.0215(4) Uani 1 1 d .
H1 H -0.4009 0.2669 0.7222 0.026 Uiso 1 1 calc R
C29 C 0.22178(14) 0.23959(11) 0.98461(13) 0.0155(4) Uani 1 1 d .
H27 H 0.1988 0.1927 0.9559 0.019 Uiso 1 1 calc R
C33 C 0.18776(15) 0.36085(12) 1.05397(14) 0.0172(4) Uani 1 1 d .
H26 H 0.1412 0.3962 1.0722 0.021 Uiso 1 1 calc R
C21 C -0.25744(15) 0.15109(11) 1.05291(13) 0.0159(4) Uani 1 1 d .
C10 C 0.20247(14) 0.21618(12) 0.73682(14) 0.0168(4) Uani 1 1 d .
C31 C 0.35597(14) 0.32448(11) 1.04431(13) 0.0150(4) Uani 1 1 d .
C28 C 0.15598(14) 0.29346(12) 1.00956(13) 0.0162(4) Uani 1 1 d .
N5 N -0.38724(12) 0.23261(9) 1.00899(12) 0.0184(4) Uani 1 1 d .
H19 H -0.4482 0.2502 1.0004 0.022 Uiso 1 1 calc R
C34 C 0.36436(15) 0.13484(11) 0.94040(14) 0.0189(5) Uani 1 1 d .
H30 H 0.3234 0.1072 0.9788 0.028 Uiso 1 1 calc R
H29 H 0.4227 0.1037 0.9335 0.028 Uiso 1 1 calc R
H28 H 0.3261 0.1440 0.8808 0.028 Uiso 1 1 calc R
C4 C -0.32159(15) 0.35608(13) 0.68072(14) 0.0210(5) Uani 1 1 d .
C20 C -0.22163(14) 0.21682(11) 1.00617(13) 0.0156(4) Uani 1 1 d .
C19 C -0.30964(15) 0.26816(12) 0.97870(14) 0.0175(5) Uani 1 1 d .
C22 C -0.35795(15) 0.16420(12) 1.05564(14) 0.0178(5) Uani 1 1 d .
C14 C 0.37120(15) 0.25436(12) 0.74409(14) 0.0171(5) Uani 1 1 d .
C13 C 0.39314(15) 0.18459(12) 0.70554(14) 0.0180(5) Uani 1 1 d .
C32 C 0.28791(15) 0.37645(11) 1.07172(13) 0.0160(4) Uani 1 1 d .
C11 C 0.22204(15) 0.14766(12) 0.69457(14) 0.0185(5) Uani 1 1 d .
H8 H 0.1704 0.1118 0.6766 0.022 Uiso 1 1 calc R
C18 C 0.43870(16) 0.36930(12) 0.81744(15) 0.0250(5) Uani 1 1 d .
H10 H 0.3954 0.4066 0.7819 0.037 Uiso 1 1 calc R
H12 H 0.5034 0.3930 0.8366 0.037 Uiso 1 1 calc R
H11 H 0.4092 0.3539 0.8709 0.037 Uiso 1 1 calc R
C27 C -0.01791(15) 0.32533(12) 0.95573(14) 0.0180(5) Uani 1 1 d .
C25 C -0.26802(16) 0.03735(12) 1.14165(15) 0.0227(5) Uani 1 1 d .
H22 H -0.2383 -0.0074 1.1706 0.027 Uiso 1 1 calc R
C2 C -0.17346(15) 0.29726(12) 0.72829(13) 0.0162(4) Uani 1 1 d .
C5 C -0.38719(17) 0.41096(14) 0.64204(15) 0.0283(6) Uani 1 1 d .
H2 H -0.4565 0.4031 0.6372 0.034 Uiso 1 1 calc R
C17 C 0.53496(16) 0.10509(13) 0.73893(17) 0.0296(6) Uani 1 1 d .
H15 H 0.5175 0.1038 0.8004 0.044 Uiso 1 1 calc R
H13 H 0.6069 0.1086 0.7419 0.044 Uiso 1 1 calc R
H14 H 0.5114 0.0578 0.7068 0.044 Uiso 1 1 calc R
C35 C 0.49472(15) 0.41058(12) 1.04553(15) 0.0227(5) Uani 1 1 d .
H31 H 0.4482 0.4377 1.0004 0.034 Uiso 1 1 calc R
H32 H 0.5587 0.4059 1.0235 0.034 Uiso 1 1 calc R
H33 H 0.5029 0.4397 1.1024 0.034 Uiso 1 1 calc R
C24 C -0.36664(16) 0.05311(12) 1.14590(15) 0.0221(5) Uani 1 1 d .
H21 H -0.4029 0.0196 1.1795 0.027 Uiso 1 1 calc R
C23 C -0.41396(15) 0.11657(12) 1.10227(14) 0.0205(5) Uani 1 1 d .
H20 H -0.4819 0.1267 1.1045 0.025 Uiso 1 1 calc R
C8 C -0.18100(16) 0.43408(12) 0.65593(14) 0.0222(5) Uani 1 1 d .
H5 H -0.1117 0.4420 0.6610 0.027 Uiso 1 1 calc R
C16 C 0.26931(15) 0.01223(13) 0.60566(16) 0.0264(5) Uani 1 1 d .
H17 H 0.2341 -0.0035 0.6555 0.040 Uiso 1 1 calc R
H18 H 0.2991 -0.0332 0.5812 0.040 Uiso 1 1 calc R
H16 H 0.2228 0.0364 0.5579 0.040 Uiso 1 1 calc R
C36 C 0.26046(16) 0.49472(13) 1.14659(16) 0.0271(5) Uani 1 1 d .
H34 H 0.2120 0.5111 1.0954 0.041 Uiso 1 1 calc R
H35 H 0.2973 0.5398 1.1726 0.041 Uiso 1 1 calc R
H36 H 0.2261 0.4705 1.1927 0.041 Uiso 1 1 calc R
C7 C -0.24720(18) 0.49055(14) 0.61738(15) 0.0294(6) Uani 1 1 d .
H4 H -0.2228 0.5374 0.5960 0.035 Uiso 1 1 calc R
C6 C -0.34834(17) 0.47842(14) 0.61023(16) 0.0325(6) Uani 1 1 d .
H3 H -0.3921 0.5170 0.5830 0.039 Uiso 1 1 calc R

loop_
_atom_site_aniso_label
_atom_site_aniso_U_11
_atom_site_aniso_U_22
_atom_site_aniso_U_33
_atom_site_aniso_U_23
_atom_site_aniso_U_13
_atom_site_aniso_U_12
S1 0.0167(3) 0.0204(3) 0.0366(3) 0.0067(3) 0.0059(2) 0.0021(2)
S2 0.0163(3) 0.0245(3) 0.0378(4) 0.0092(3) -0.0012(2) -0.0028(2)
O7 0.0104(7) 0.0168(8) 0.0281(9) 0.0000(6) 0.0007(6) -0.0025(6)
O6 0.0123(7) 0.0176(8) 0.0302(9) -0.0056(7) 0.0024(6) 0.0018(6)
O8 0.0150(8) 0.0204(8) 0.0279(9) -0.0069(7) 0.0022(6) 0.0002(6)
N2 0.0156(9) 0.0188(9) 0.0171(9) -0.0012(7) 0.0010(7) 0.0013(7)
O3 0.0127(8) 0.0238(8) 0.0286(9) 0.0032(7) 0.0071(6) 0.0021(6)
O2 0.0149(8) 0.0255(8) 0.0321(9) -0.0104(7) 0.0058(7) 0.0006(6)
O4 0.0158(8) 0.0202(8) 0.0344(9) -0.0040(7) 0.0059(7) -0.0042(6)
O1 0.0163(8) 0.0259(9) 0.0292(9) 0.0035(7) 0.0019(7) -0.0020(7)
O5 0.0157(8) 0.0208(8) 0.0300(9) 0.0058(7) 0.0038(7) 0.0006(6)
N7 0.0114(9) 0.0210(10) 0.0231(10) 0.0024(8) 0.0016(7) 0.0005(7)
C30 0.0139(11) 0.0176(11) 0.0171(11) 0.0029(9) 0.0028(8) 0.0019(8)
N3 0.0126(9) 0.0180(9) 0.0247(10) 0.0040(8) 0.0032(7) 0.0016(7)
N8 0.0105(9) 0.0174(9) 0.0237(10) 0.0014(8) 0.0038(7) -0.0020(7)
C1 0.0140(11) 0.0233(12) 0.0187(11) -0.0042(10) 0.0032(9) 0.0009(9)
C15 0.0160(11) 0.0181(11) 0.0159(11) 0.0021(9) 0.0033(9) 0.0033(9)
C3 0.0186(11) 0.0215(11) 0.0139(11) -0.0035(9) 0.0031(9) 0.0044(9)
N4 0.0109(9) 0.0167(9) 0.0247(10) 0.0017(8) 0.0023(7) 0.0023(7)
N6 0.0143(9) 0.0186(9) 0.0179(9) -0.0016(7) 0.0044(7) -0.0005(7)
C12 0.0150(11) 0.0197(11) 0.0169(11) 0.0007(9) 0.0027(8) 0.0019(9)
C9 0.0132(10) 0.0216(11) 0.0184(11) -0.0023(9) 0.0028(9) 0.0010(9)
C26 0.0147(11) 0.0213(11) 0.0210(12) -0.0049(9) 0.0009(9) 0.0018(9)
N1 0.0122(9) 0.0285(11) 0.0236(10) -0.0004(8) 0.0022(8) 0.0002(8)
C29 0.0155(11) 0.0146(10) 0.0163(11) 0.0009(9) 0.0020(8) -0.0005(8)
C33 0.0138(10) 0.0196(11) 0.0185(11) 0.0000(9) 0.0031(8) 0.0028(9)
C21 0.0153(11) 0.0163(11) 0.0159(11) -0.0053(9) 0.0016(8) 0.0000(8)
C10 0.0126(10) 0.0207(11) 0.0172(11) 0.0034(9) 0.0029(8) 0.0038(9)
C31 0.0093(10) 0.0193(11) 0.0160(11) 0.0037(9) 0.0007(8) -0.0009(8)
C28 0.0111(10) 0.0214(11) 0.0159(11) 0.0021(9) 0.0014(8) -0.0029(9)
N5 0.0096(9) 0.0185(9) 0.0275(10) 0.0036(8) 0.0038(7) 0.0029(7)
C34 0.0184(11) 0.0172(11) 0.0213(12) -0.0027(9) 0.0032(9) -0.0002(9)
C4 0.0179(11) 0.0283(12) 0.0172(11) -0.0035(9) 0.0041(9) 0.0047(9)
C20 0.0123(10) 0.0184(11) 0.0163(11) -0.0037(9) 0.0029(8) 0.0004(8)
C19 0.0120(10) 0.0209(11) 0.0191(11) -0.0023(9) 0.0009(9) -0.0013(9)
C22 0.0138(11) 0.0186(11) 0.0204(11) -0.0019(9) 0.0004(9) -0.0003(9)
C14 0.0143(11) 0.0190(11) 0.0175(11) 0.0049(9) 0.0007(9) -0.0032(9)
C13 0.0134(11) 0.0238(12) 0.0173(11) 0.0028(9) 0.0044(8) 0.0017(9)
C32 0.0162(10) 0.0165(11) 0.0150(11) 0.0000(9) 0.0015(8) -0.0016(9)
C11 0.0143(11) 0.0225(12) 0.0180(11) -0.0017(9) 0.0001(9) -0.0025(9)
C18 0.0226(12) 0.0250(12) 0.0274(13) -0.0064(10) 0.0041(10) -0.0060(10)
C27 0.0129(10) 0.0225(12) 0.0188(11) -0.0049(9) 0.0035(8) -0.0016(9)
C25 0.0249(12) 0.0175(11) 0.0245(12) 0.0017(9) -0.0007(10) 0.0022(9)
C2 0.0146(11) 0.0190(11) 0.0154(11) -0.0048(9) 0.0029(8) 0.0024(9)
C5 0.0174(12) 0.0433(15) 0.0241(13) 0.0033(11) 0.0029(10) 0.0101(11)
C17 0.0159(12) 0.0263(13) 0.0470(16) 0.0043(11) 0.0059(11) 0.0053(10)
C35 0.0154(11) 0.0221(12) 0.0307(13) -0.0023(10) 0.0031(9) -0.0036(9)
C24 0.0212(12) 0.0195(12) 0.0261(12) -0.0001(10) 0.0049(9) -0.0052(9)
C23 0.0137(11) 0.0217(12) 0.0266(12) -0.0011(10) 0.0044(9) -0.0036(9)
C8 0.0206(12) 0.0269(12) 0.0199(12) -0.0012(10) 0.0062(9) 0.0059(10)
C16 0.0186(12) 0.0280(13) 0.0319(14) -0.0119(11) 0.0012(10) 0.0002(10)
C36 0.0264(13) 0.0237(12) 0.0330(14) -0.0115(11) 0.0103(10) -0.0027(10)
C7 0.0355(14) 0.0284(13) 0.0261(13) 0.0044(10) 0.0106(11) 0.0099(11)
C6 0.0302(14) 0.0401(15) 0.0279(14) 0.0086(11) 0.0066(11) 0.0180(12)

loop_
_atom_type_symbol
_atom_type_description
_atom_type_scat_dispersion_real
_atom_type_scat_dispersion_imag
_atom_type_scat_source
C C 0.0033 0.0016 'International Tables Vol C Tables 4.2.6.8 and 6.1.1.4'
H H 0.0000 0.0000 'International Tables Vol C Tables 4.2.6.8 and 6.1.1.4'
N N 0.0061 0.0033 'International Tables Vol C Tables 4.2.6.8 and 6.1.1.4'
O O 0.0106 0.0060 'International Tables Vol C Tables 4.2.6.8 and 6.1.1.4'
S S 0.1246 0.1234 'International Tables Vol C Tables 4.2.6.8 and 6.1.1.4'

loop_
_geom_angle_atom_site_label_1
_geom_angle_atom_site_label_2
_geom_angle_atom_site_label_3
_geom_angle
C31 O7 C35 117.46(15)
C30 O6 C34 117.29(15)
C32 O8 C36 117.57(16)
C2 N2 N3 116.27(17)
C13 O3 C17 114.15(16)
C12 O2 C16 117.74(15)
C14 O4 C18 117.88(16)
N6 N7 C27 121.15(17)
N6 N7 H24 119.4
C27 N7 H24 119.4
O6 C30 C29 124.20(18)
O6 C30 C31 114.98(17)
C29 C30 C31 120.83(18)
N2 N3 C9 121.32(17)
N2 N3 H6 119.3
C9 N3 H6 119.3
C27 N8 C28 125.42(17)
C27 N8 H25 117.3
C28 N8 H25 117.3
O1 C1 N1 127.39(19)
O1 C1 C2 126.50(19)
N1 C1 C2 106.11(18)
C10 C15 C14 118.50(19)
C10 C15 H9 120.7
C14 C15 H9 120.7
C8 C3 C4 120.51(19)
C8 C3 C2 133.35(19)
C4 C3 C2 106.13(18)
C9 N4 C10 126.24(17)
C9 N4 H7 116.9
C10 N4 H7 116.9
C20 N6 N7 116.20(17)
O2 C12 C11 124.33(19)
O2 C12 C13 115.86(17)
C11 C12 C13 119.80(19)
N4 C9 N3 114.25(18)
N4 C9 S1 127.66(16)
N3 C9 S1 118.05(15)
C21 C26 C25 118.57(19)
C21 C26 H23 120.7
C25 C26 H23 120.7
C1 N1 C4 111.23(17)
C1 N1 H1 124.4
C4 N1 H1 124.4
C28 C29 C30 118.49(19)
C28 C29 H27 120.8
C30 C29 H27 120.8
C28 C33 C32 119.52(19)
C28 C33 H26 120.2
C32 C33 H26 120.2
C26 C21 C22 119.72(19)
C26 C21 C20 133.62(19)
C22 C21 C20 106.56(17)
C15 C10 C11 121.44(18)
C15 C10 N4 118.69(18)
C11 C10 N4 119.80(18)
O7 C31 C30 116.75(17)
O7 C31 C32 123.82(18)
C30 C31 C32 119.33(18)
C33 C28 C29 121.74(19)
C33 C28 N8 119.87(18)
C29 C28 N8 118.32(18)
C19 N5 C22 111.45(17)
C19 N5 H19 124.3
C22 N5 H19 124.3
O6 C34 H30 109.5
O6 C34 H29 109.5
H30 C34 H29 109.5
O6 C34 H28 109.5
H30 C34 H28 109.5
H29 C34 H28 109.5
C5 C4 N1 128.9(2)
C5 C4 C3 121.4(2)
N1 C4 C3 109.77(18)
N6 C20 C21 126.12(19)
N6 C20 C19 127.08(19)
C21 C20 C19 106.40(17)
O5 C19 N5 127.10(19)
O5 C19 C20 127.00(18)
N5 C19 C20 105.89(17)
C23 C22 C21 122.35(19)
C23 C22 N5 127.97(19)
C21 C22 N5 109.61(17)
O4 C14 C13 114.41(18)
O4 C14 C15 124.72(19)
C13 C14 C15 120.87(19)
O3 C13 C14 118.17(18)
O3 C13 C12 122.05(18)
C14 C13 C12 119.71(18)
O8 C32 C33 124.34(18)
O8 C32 C31 115.65(17)
C33 C32 C31 120.01(19)
C10 C11 C12 119.57(19)
C10 C11 H8 120.2
C12 C11 H8 120.2
O4 C18 H10 109.5
O4 C18 H12 109.5
H10 C18 H12 109.5
O4 C18 H11 109.5
H10 C18 H11 109.5
H12 C18 H11 109.5
N8 C27 N7 114.25(18)
N8 C27 S2 127.67(16)
N7 C27 S2 118.07(16)
C24 C25 C26 120.5(2)
C24 C25 H22 119.7
C26 C25 H22 119.7
N2 C2 C3 125.97(19)
N2 C2 C1 127.27(19)
C3 C2 C1 106.58(17)
C4 C5 C6 117.7(2)
C4 C5 H2 121.2
C6 C5 H2 121.2
O3 C17 H15 109.5
O3 C17 H13 109.5
H15 C17 H13 109.5
O3 C17 H14 109.5
H15 C17 H14 109.5
H13 C17 H14 109.5
O7 C35 H31 109.5
O7 C35 H32 109.5
H31 C35 H32 109.5
O7 C35 H33 109.5
H31 C35 H33 109.5
H32 C35 H33 109.5
C25 C24 C23 121.8(2)
C25 C24 H21 119.1
C23 C24 H21 119.1
C22 C23 C24 117.02(19)
C22 C23 H20 121.5
C24 C23 H20 121.5
C3 C8 C7 118.5(2)
C3 C8 H5 120.8
C7 C8 H5 120.8
O2 C16 H17 109.5
O2 C16 H18 109.5
H17 C16 H18 109.5
O2 C16 H16 109.5
H17 C16 H16 109.5
H18 C16 H16 109.5
O8 C36 H34 109.5
O8 C36 H35 109.5
H34 C36 H35 109.5
O8 C36 H36 109.5
H34 C36 H36 109.5
H35 C36 H36 109.5
C6 C7 C8 120.4(2)
C6 C7 H4 119.8
C8 C7 H4 119.8
C7 C6 C5 121.6(2)
C7 C6 H3 119.2
C5 C6 H3 119.2

loop_
_geom_bond_atom_site_label_1
_geom_bond_atom_site_label_2
_geom_bond_distance
S1 C9 1.662(2)
S2 C27 1.653(2)
O7 C31 1.382(2)
O7 C35 1.439(2)
O6 C30 1.371(2)
O6 C34 1.427(2)
O8 C32 1.364(2)
O8 C36 1.428(2)
N2 C2 1.293(2)
N2 N3 1.356(2)
O3 C13 1.380(2)
O3 C17 1.448(2)
O2 C12 1.362(2)
O2 C16 1.428(2)
O4 C14 1.372(2)
O4 C18 1.422(2)
O1 C1 1.234(2)
O5 C19 1.234(2)
N7 N6 1.355(2)
N7 C27 1.382(3)
N7 H24 0.8800
C30 C29 1.389(3)
C30 C31 1.395(3)
N3 C9 1.370(2)
N3 H6 0.8800
N8 C27 1.343(3)
N8 C28 1.429(2)
N8 H25 0.8800
C1 N1 1.359(3)
C1 C2 1.505(3)
C15 C10 1.386(3)
C15 C14 1.393(3)
C15 H9 0.9500
C3 C8 1.377(3)
C3 C4 1.410(3)
C3 C2 1.454(3)
N4 C9 1.349(3)
N4 C10 1.426(2)
N4 H7 0.8800
N6 C20 1.294(2)
C12 C11 1.389(3)
C12 C13 1.395(3)
C26 C21 1.387(3)
C26 C25 1.392(3)
C26 H23 0.9500
N1 C4 1.402(3)
N1 H1 0.8800
C29 C28 1.383(3)
C29 H27 0.9500
C33 C28 1.382(3)
C33 C32 1.385(3)
C33 H26 0.9500
C21 C22 1.399(3)
C21 C20 1.455(3)
C10 C11 1.387(3)
C31 C32 1.396(3)
N5 C19 1.358(3)
N5 C22 1.404(3)
N5 H19 0.8800
C34 H30 0.9800
C34 H29 0.9800
C34 H28 0.9800
C4 C5 1.377(3)
C20 C19 1.506(3)
C22 C23 1.378(3)
C14 C13 1.389(3)
C11 H8 0.9500
C18 H10 0.9800
C18 H12 0.9800
C18 H11 0.9800
C25 C24 1.386(3)
C25 H22 0.9500
C5 C6 1.394(3)
C5 H2 0.9500
C17 H15 0.9800
C17 H13 0.9800
C17 H14 0.9800
C35 H31 0.9800
C35 H32 0.9800
C35 H33 0.9800
C24 C23 1.390(3)
C24 H21 0.9500
C23 H20 0.9500
C8 C7 1.400(3)
C8 H5 0.9500
C16 H17 0.9800
C16 H18 0.9800
C16 H16 0.9800
C36 H34 0.9800
C36 H35 0.9800
C36 H36 0.9800
C7 C6 1.388(3)
C7 H4 0.9500
C6 H3 0.9500

loop_
_geom_torsion_atom_site_label_1
_geom_torsion_atom_site_label_2
_geom_torsion_atom_site_label_3
_geom_torsion_atom_site_label_4
_geom_torsion
C34 O6 C30 C29 -1.5(3)
C34 O6 C30 C31 178.49(17)
C2 N2 N3 C9 174.65(18)
C27 N7 N6 C20 172.24(18)
C16 O2 C12 C11 3.5(3)
C16 O2 C12 C13 -177.07(18)
C10 N4 C9 N3 -169.60(18)
C10 N4 C9 S1 12.7(3)
N2 N3 C9 N4 4.5(3)
N2 N3 C9 S1 -177.52(14)
O1 C1 N1 C4 177.4(2)
C2 C1 N1 C4 -3.1(2)
O6 C30 C29 C28 179.82(18)
C31 C30 C29 C28 -0.2(3)
C25 C26 C21 C22 -1.7(3)
C25 C26 C21 C20 174.0(2)
C14 C15 C10 C11 -1.7(3)
C14 C15 C10 N4 -178.45(18)
C9 N4 C10 C15 -139.4(2)
C9 N4 C10 C11 43.8(3)
C35 O7 C31 C30 139.81(19)
C35 O7 C31 C32 -43.9(3)
O6 C30 C31 O7 -1.0(3)
C29 C30 C31 O7 178.95(17)
O6 C30 C31 C32 -177.47(17)
C29 C30 C31 C32 2.5(3)
C32 C33 C28 C29 2.1(3)
C32 C33 C28 N8 179.07(18)
C30 C29 C28 C33 -2.2(3)
C30 C29 C28 N8 -179.21(18)
C27 N8 C28 C33 48.6(3)
C27 N8 C28 C29 -134.3(2)
C1 N1 C4 C5 -178.8(2)
C1 N1 C4 C3 0.9(2)
C8 C3 C4 C5 2.3(3)
C2 C3 C4 C5 -178.48(19)
C8 C3 C4 N1 -177.38(19)
C2 C3 C4 N1 1.8(2)
N7 N6 C20 C21 -175.56(18)
N7 N6 C20 C19 -3.8(3)
C26 C21 C20 N6 -4.9(4)
C22 C21 C20 N6 171.2(2)
C26 C21 C20 C19 -178.0(2)
C22 C21 C20 C19 -2.0(2)
C22 N5 C19 O5 -177.1(2)
C22 N5 C19 C20 1.6(2)
N6 C20 C19 O5 5.9(4)
C21 C20 C19 O5 179.0(2)
N6 C20 C19 N5 -172.8(2)
C21 C20 C19 N5 0.3(2)
C26 C21 C22 C23 2.6(3)
C20 C21 C22 C23 -174.13(19)
C26 C21 C22 N5 179.71(18)
C20 C21 C22 N5 3.0(2)
C19 N5 C22 C23 173.9(2)
C19 N5 C22 C21 -3.0(2)
C18 O4 C14 C13 -169.03(18)
C18 O4 C14 C15 10.4(3)
C10 C15 C14 O4 179.35(19)
C10 C15 C14 C13 -1.2(3)
C17 O3 C13 C14 119.7(2)
C17 O3 C13 C12 -63.4(3)
O4 C14 C13 O3 0.1(3)
C15 C14 C13 O3 -179.41(18)
O4 C14 C13 C12 -176.89(18)
C15 C14 C13 C12 3.6(3)
O2 C12 C13 O3 0.6(3)
C11 C12 C13 O3 -179.97(18)
O2 C12 C13 C14 177.45(18)
C11 C12 C13 C14 -3.1(3)
C36 O8 C32 C33 0.5(3)
C36 O8 C32 C31 -179.04(18)
C28 C33 C32 O8 -179.10(18)
C28 C33 C32 C31 0.4(3)
O7 C31 C32 O8 0.7(3)
C30 C31 C32 O8 176.90(17)
O7 C31 C32 C33 -178.78(18)
C30 C31 C32 C33 -2.6(3)
C15 C10 C11 C12 2.2(3)
N4 C10 C11 C12 178.89(18)
O2 C12 C11 C10 179.64(19)
C13 C12 C11 C10 0.3(3)
C28 N8 C27 N7 -171.20(17)
C28 N8 C27 S2 10.1(3)
N6 N7 C27 N8 4.1(3)
N6 N7 C27 S2 -177.10(14)
C21 C26 C25 C24 -0.5(3)
N3 N2 C2 C3 -178.92(18)
N3 N2 C2 C1 -4.4(3)
C8 C3 C2 N2 -9.1(4)
C4 C3 C2 N2 171.8(2)
C8 C3 C2 C1 175.5(2)
C4 C3 C2 C1 -3.6(2)
O1 C1 C2 N2 8.3(4)
N1 C1 C2 N2 -171.2(2)
O1 C1 C2 C3 -176.4(2)
N1 C1 C2 C3 4.1(2)
N1 C4 C5 C6 178.3(2)
C3 C4 C5 C6 -1.3(3)
C26 C25 C24 C23 2.0(3)
C21 C22 C23 C24 -1.2(3)
N5 C22 C23 C24 -177.7(2)
C25 C24 C23 C22 -1.1(3)
C4 C3 C8 C7 -1.6(3)
C2 C3 C8 C7 179.5(2)
C3 C8 C7 C6 -0.1(3)
C8 C7 C6 C5 1.0(4)
C4 C5 C6 C7 -0.3(3)

loop_
_cod_related_entry_id
_cod_related_entry_database
_cod_related_entry_code
1 ChemSpider 28478016
